data_7019597
loop_
_publ_author_name
'Ariyananda, Piyal W. G.'
'Yap, Glenn P. A.'
'Rosenthal, Joel'

_publ_section_title
;
 Reaction of carbon dioxide with a palladium-alkyl complex supported by a
 bis-NHC framework.
;
_journal_issue 26
_journal_name_full 'Dalton transactions (Cambridge, England : 2003)'
_journal_page_first 7977
_journal_page_last 7983
_journal_paper_doi 10.1039/c2dt30676j
_journal_volume 41
_journal_year 2012
_chemical_formula_moiety 'C27 H28 N4 O3 Pd, 2.5(C2 H3 N)'
_chemical_formula_sum 'C31 H35.5 N6.5 O3 Pd'
_chemical_formula_weight 653.56
_chemical_name_systematic
;
?
;
_space_group_IT_number 2
_symmetry_cell_setting triclinic
_symmetry_space_group_name_Hall '-P 1'
_symmetry_space_group_name_H-M 'P -1'
_atom_sites_solution_hydrogens geom
_atom_sites_solution_primary direct
_atom_sites_solution_secondary difmap
_audit_creation_method SHELXL-97
_cell_angle_alpha 101.769(18)
_cell_angle_beta 110.124(17)
_cell_angle_gamma 102.20(2)
_cell_formula_units_Z 4
_cell_length_a 14.015(7)
_cell_length_b 16.141(9)
_cell_length_c 17.230(9)
_cell_measurement_reflns_used 993
_cell_measurement_temperature 200(2)
_cell_measurement_theta_max 27.65
_cell_measurement_theta_min 2.48
_cell_volume 3411(3)
_computing_cell_refinement 'SAINT (Bruker, 2002)'
_computing_data_collection 'SMART (Bruker, 2002)'
_computing_data_reduction SAINT
_computing_molecular_graphics 'SHELXTL (Sheldrick, 2001)'
_computing_publication_material 'SHELXTL (Sheldrick, 2001)'
_computing_structure_refinement 'SHELXL-97 (Sheldrick, 1997)'
_computing_structure_solution 'SHELXS-97 (Sheldrick, 1990)'
_diffrn_ambient_temperature 200(2)
_diffrn_detector_area_resol_mean 836.6
_diffrn_measured_fraction_theta_full 0.999
_diffrn_measured_fraction_theta_max 0.992
_diffrn_measurement_device_type 'Bruker AXS APEX diffractometer'
_diffrn_measurement_method \w
_diffrn_radiation_monochromator graphite
_diffrn_radiation_source 'fine-focus sealed tube'
_diffrn_radiation_type MoK\a
_diffrn_radiation_wavelength 0.71073
_diffrn_reflns_av_R_equivalents 0.0941
_diffrn_reflns_av_sigmaI/netI 0.1313
_diffrn_reflns_limit_h_max 18
_diffrn_reflns_limit_h_min -18
_diffrn_reflns_limit_k_max 21
_diffrn_reflns_limit_k_min -21
_diffrn_reflns_limit_l_max 22
_diffrn_reflns_limit_l_min -22
_diffrn_reflns_number 42475
_diffrn_reflns_theta_full 25.00
_diffrn_reflns_theta_max 28.26
_diffrn_reflns_theta_min 1.32
_diffrn_standards_decay_% 1
_diffrn_standards_interval_count 0
_diffrn_standards_interval_time 0
_diffrn_standards_number 0
_exptl_absorpt_coefficient_mu 0.582
_exptl_absorpt_correction_T_max 0.9637
_exptl_absorpt_correction_T_min 0.9004
_exptl_absorpt_correction_type multi-scan
_exptl_absorpt_process_details 'SADABS (Sheldrick, 2003)'
_exptl_crystal_colour colourless
_exptl_crystal_density_diffrn 1.273
_exptl_crystal_density_method 'not measured'
_exptl_crystal_description block
_exptl_crystal_F_000 1348
_exptl_crystal_size_max 0.18
_exptl_crystal_size_mid 0.11
_exptl_crystal_size_min 0.06
_platon_squeeze_details
;

PLATON Reference : Spek, A.L. (2003), J.Appl.Cryst. 36, 7-13

Void space analysis consistent with 10 cocrystallized
molecules of acetonitrile per unit cell.
;
_refine_diff_density_max 1.955
_refine_diff_density_min -0.905
_refine_diff_density_rms 0.128
_refine_ls_extinction_method none
_refine_ls_goodness_of_fit_ref 1.019
_refine_ls_hydrogen_treatment constr
_refine_ls_matrix_type full
_refine_ls_number_parameters 625
_refine_ls_number_reflns 16756
_refine_ls_number_restraints 0
_refine_ls_restrained_S_all 1.019
_refine_ls_R_factor_all 0.1184
_refine_ls_R_factor_gt 0.0693
_refine_ls_shift/su_max 0.001
_refine_ls_shift/su_mean 0.000
_refine_ls_structure_factor_coef Fsqd
_refine_ls_weighting_details 'calc w=1/[\s^2^(Fo^2^)+(0.0529P)^2^] where P=(Fo^2^+2Fc^2^)/3'
_refine_ls_weighting_scheme calc
_refine_ls_wR_factor_gt 0.1503
_refine_ls_wR_factor_ref 0.1646
_reflns_number_gt 9806
_reflns_number_total 16756
_reflns_threshold_expression >2sigma(I)
_cod_data_source_file c2dt30676j.txt
_cod_data_source_block joer049s
_cod_depositor_comments
;
The following automatic conversions were performed:

'_symmetry_cell_setting' value 'Triclinic' changed to 'triclinic'
according to /home/saulius/struct/CIF-dictionaries/cif_core.dic
dictionary named 'cif_core.dic' version 2.4.1 from 2010-06-29.

Automatic conversion script
Id: cif_fix_values 1891 2012-01-12 08:04:46Z andrius 
;
_cod_original_sg_symbol_H-M P-1
_cod_original_formula_sum 'C31 H35.50 N6.50 O3 Pd'
_cod_database_code 7019597

loop_
_symmetry_equiv_pos_as_xyz
'x, y, z'
'-x, -y, -z'

loop_
_atom_site_label
_atom_site_type_symbol
_atom_site_fract_x
_atom_site_fract_y
_atom_site_fract_z
_atom_site_U_iso_or_equiv
_atom_site_adp_type
_atom_site_occupancy
_atom_site_symmetry_multiplicity
_atom_site_calc_flag
_atom_site_refinement_flags
Pd1 Pd 0.90201(3) 0.85334(2) 0.48627(2) 0.02877(11) Uani 1 1 d .
Pd2 Pd 0.58643(3) 0.15722(2) 0.02809(2) 0.02899(11) Uani 1 1 d .
O1 O 1.0495(3) 0.8893(2) 0.5878(2) 0.0341(8) Uani 1 1 d .
O2 O 0.8995(3) 0.8747(2) 0.6080(2) 0.0385(8) Uani 1 1 d .
O3 O 1.0578(3) 0.9300(3) 0.7243(2) 0.0460(10) Uani 1 1 d .
O4 O 0.4685(3) 0.1173(2) -0.0960(2) 0.0358(8) Uani 1 1 d .
O5 O 0.4687(3) 0.2171(2) 0.0126(2) 0.0379(9) Uani 1 1 d .
O6 O 0.3285(3) 0.1708(3) -0.1170(2) 0.0501(10) Uani 1 1 d .
N1 N 1.0032(3) 0.8124(3) 0.3579(3) 0.0334(10) Uani 1 1 d .
N2 N 0.8737(3) 0.8663(3) 0.3102(3) 0.0352(10) Uani 1 1 d .
N3 N 0.7173(3) 0.8530(3) 0.3358(3) 0.0318(9) Uani 1 1 d .
N4 N 0.6595(3) 0.7751(3) 0.4072(3) 0.0362(10) Uani 1 1 d .
N5 N 0.7143(3) 0.0517(3) -0.0375(3) 0.0354(10) Uani 1 1 d .
N6 N 0.7296(3) 0.0518(3) 0.0900(3) 0.0325(9) Uani 1 1 d .
N7 N 0.7267(3) 0.1619(3) 0.2044(2) 0.0336(10) Uani 1 1 d .
N8 N 0.7132(3) 0.2927(3) 0.2075(3) 0.0388(11) Uani 1 1 d .
C1 C 1.0696(5) 0.6937(4) 0.4020(4) 0.0458(14) Uani 1 1 d .
C2 C 1.1553(5) 0.6683(4) 0.4512(4) 0.0518(15) Uani 1 1 d .
H2A H 1.1455 0.6071 0.4463 0.062 Uiso 1 1 calc R
C3 C 1.2521(5) 0.7288(4) 0.5057(4) 0.0475(14) Uani 1 1 d .
C4 C 1.2655(4) 0.8191(4) 0.5157(3) 0.0441(14) Uani 1 1 d .
H4A H 1.3318 0.8616 0.5552 0.053 Uiso 1 1 calc R
C5 C 1.1830(4) 0.8481(3) 0.4688(3) 0.0362(12) Uani 1 1 d .
C6 C 1.0866(4) 0.7840(3) 0.4118(3) 0.0351(12) Uani 1 1 d .
C7 C 0.9647(5) 0.6261(4) 0.3384(5) 0.074(2) Uani 1 1 d .
H7A H 0.9064 0.6402 0.3519 0.110 Uiso 1 1 calc R
H7B H 0.9659 0.5667 0.3425 0.110 Uiso 1 1 calc R
H7C H 0.9537 0.6277 0.2794 0.110 Uiso 1 1 calc R
C8 C 1.3449(6) 0.6978(5) 0.5529(5) 0.073(2) Uani 1 1 d .
H8A H 1.3173 0.6409 0.5615 0.109 Uiso 1 1 calc R
H8B H 1.3902 0.7422 0.6094 0.109 Uiso 1 1 calc R
H8C H 1.3870 0.6904 0.5183 0.109 Uiso 1 1 calc R
C9 C 1.1993(5) 0.9462(4) 0.4802(4) 0.0570(16) Uani 1 1 d .
H9A H 1.1850 0.9570 0.4240 0.086 Uiso 1 1 calc R
H9B H 1.2731 0.9800 0.5203 0.086 Uiso 1 1 calc R
H9C H 1.1503 0.9652 0.5038 0.086 Uiso 1 1 calc R
C10 C 0.9314(4) 0.8448(3) 0.3809(3) 0.0341(11) Uani 1 1 d .
C11 C 0.9898(5) 0.8152(4) 0.2739(4) 0.0467(14) Uani 1 1 d .
H11A H 1.0307 0.7972 0.2434 0.056 Uiso 1 1 calc R
C12 C 0.9093(4) 0.8477(4) 0.2452(3) 0.0433(13) Uani 1 1 d .
H12A H 0.8813 0.8565 0.1899 0.052 Uiso 1 1 calc R
C13 C 0.7905(4) 0.9071(3) 0.3100(3) 0.0343(11) Uani 1 1 d .
H13A H 0.8225 0.9680 0.3509 0.041 Uiso 1 1 calc R
H13B H 0.7519 0.9107 0.2513 0.041 Uiso 1 1 calc R
C14 C 0.7504(4) 0.8236(3) 0.4055(3) 0.0310(11) Uani 1 1 d .
C15 C 0.6063(4) 0.8230(4) 0.2938(4) 0.0453(14) Uani 1 1 d .
H15A H 0.5644 0.8356 0.2438 0.054 Uiso 1 1 calc R
C16 C 0.5697(4) 0.7734(4) 0.3366(4) 0.0472(14) Uani 1 1 d .
H16A H 0.4972 0.7429 0.3223 0.057 Uiso 1 1 calc R
C17 C 0.6489(5) 0.6340(4) 0.4425(4) 0.0441(14) Uani 1 1 d .
C18 C 0.6418(5) 0.5856(4) 0.4982(4) 0.0567(17) Uani 1 1 d .
H18A H 0.6405 0.5253 0.4833 0.068 Uiso 1 1 calc R
C19 C 0.6362(5) 0.6243(4) 0.5784(4) 0.0525(16) Uani 1 1 d .
C20 C 0.6398(4) 0.7114(4) 0.5978(4) 0.0489(15) Uani 1 1 d .
H20A H 0.6372 0.7379 0.6513 0.059 Uiso 1 1 calc R
C21 C 0.6470(4) 0.7643(4) 0.5435(3) 0.0365(12) Uani 1 1 d .
C22 C 0.6526(4) 0.7230(4) 0.4662(3) 0.0360(12) Uani 1 1 d .
C23 C 0.6502(6) 0.5912(4) 0.3557(4) 0.0604(18) Uani 1 1 d .
H23A H 0.6505 0.5297 0.3511 0.091 Uiso 1 1 calc R
H23B H 0.7144 0.6247 0.3516 0.091 Uiso 1 1 calc R
H23C H 0.5867 0.5917 0.3086 0.091 Uiso 1 1 calc R
C24 C 0.6276(7) 0.5690(6) 0.6382(5) 0.087(3) Uani 1 1 d .
H24A H 0.5640 0.5697 0.6498 0.130 Uiso 1 1 calc R
H24B H 0.6912 0.5939 0.6929 0.130 Uiso 1 1 calc R
H24C H 0.6220 0.5077 0.6108 0.130 Uiso 1 1 calc R
C25 C 0.6484(5) 0.8587(4) 0.5662(4) 0.0548(16) Uani 1 1 d .
H25A H 0.5914 0.8672 0.5192 0.082 Uiso 1 1 calc R
H25B H 0.7176 0.8974 0.5747 0.082 Uiso 1 1 calc R
H25C H 0.6373 0.8737 0.6198 0.082 Uiso 1 1 calc R
C26 C 1.0069(4) 0.9001(3) 0.6443(3) 0.0344(12) Uani 1 1 d .
C27 C 0.7375(5) 0.1443(4) -0.1307(4) 0.0446(14) Uani 1 1 d .
C28 C 0.7088(6) 0.1545(4) -0.2134(4) 0.0585(18) Uani 1 1 d .
H28A H 0.7452 0.2070 -0.2208 0.070 Uiso 1 1 calc R
C29 C 0.6266(5) 0.0881(5) -0.2858(4) 0.0532(17) Uani 1 1 d .
C30 C 0.5751(5) 0.0134(4) -0.2734(4) 0.0504(15) Uani 1 1 d .
H30A H 0.5193 -0.0313 -0.3223 0.061 Uiso 1 1 calc R
C31 C 0.6006(4) -0.0001(4) -0.1929(3) 0.0383(12) Uani 1 1 d .
C32 C 0.6829(4) 0.0674(4) -0.1226(3) 0.0357(12) Uani 1 1 d .
C33 C 0.8279(6) 0.2162(4) -0.0537(4) 0.070(2) Uani 1 1 d .
H33A H 0.8050 0.2304 -0.0063 0.106 Uiso 1 1 calc R
H33B H 0.8470 0.2696 -0.0708 0.106 Uiso 1 1 calc R
H33C H 0.8901 0.1950 -0.0345 0.106 Uiso 1 1 calc R
C34 C 0.5990(7) 0.0971(6) -0.3771(4) 0.084(3) Uani 1 1 d .
H34A H 0.5216 0.0842 -0.4067 0.126 Uiso 1 1 calc R
H34B H 0.6227 0.0550 -0.4099 0.126 Uiso 1 1 calc R
H34C H 0.6349 0.1578 -0.3732 0.126 Uiso 1 1 calc R
C35 C 0.5436(5) -0.0836(4) -0.1812(4) 0.0633(18) Uani 1 1 d .
H35A H 0.5225 -0.0681 -0.1329 0.095 Uiso 1 1 calc R
H35B H 0.5913 -0.1202 -0.1688 0.095 Uiso 1 1 calc R
H35C H 0.4799 -0.1171 -0.2344 0.095 Uiso 1 1 calc R
C36 C 0.6811(4) 0.0824(3) 0.0244(3) 0.0303(11) Uani 1 1 d .
C37 C 0.7821(5) 0.0017(4) -0.0105(4) 0.0452(14) Uani 1 1 d .
H37A H 0.8147 -0.0273 -0.0430 0.054 Uiso 1 1 calc R
C38 C 0.7925(5) 0.0024(4) 0.0699(4) 0.0430(14) Uani 1 1 d .
H38A H 0.8344 -0.0253 0.1059 0.052 Uiso 1 1 calc R
C39 C 0.7144(4) 0.0680(3) 0.1717(3) 0.0338(11) Uani 1 1 d .
H39A H 0.6423 0.0317 0.1614 0.041 Uiso 1 1 calc R
H39B H 0.7678 0.0508 0.2150 0.041 Uiso 1 1 calc R
C40 C 0.6815(4) 0.2085(3) 0.1534(3) 0.0329(11) Uani 1 1 d .
C41 C 0.7867(4) 0.2157(4) 0.2891(3) 0.0385(13) Uani 1 1 d .
H41A H 0.8269 0.1982 0.3363 0.046 Uiso 1 1 calc R
C42 C 0.7772(4) 0.2960(4) 0.2918(3) 0.0426(14) Uani 1 1 d .
H42A H 0.8081 0.3466 0.3417 0.051 Uiso 1 1 calc R
C43 C 0.7730(5) 0.4193(4) 0.1602(3) 0.0475(15) Uani 1 1 d .
C44 C 0.7554(6) 0.4933(4) 0.1353(4) 0.0555(17) Uani 1 1 d .
H44A H 0.8071 0.5280 0.1212 0.067 Uiso 1 1 calc R
C45 C 0.6653(6) 0.5186(4) 0.1302(4) 0.0576(18) Uani 1 1 d .
C46 C 0.5894(5) 0.4668(4) 0.1499(4) 0.0539(16) Uani 1 1 d .
H46A H 0.5262 0.4822 0.1448 0.065 Uiso 1 1 calc R
C47 C 0.6037(5) 0.3918(3) 0.1774(3) 0.0412(13) Uani 1 1 d .
C48 C 0.6957(4) 0.3697(3) 0.1799(3) 0.0360(12) Uani 1 1 d .
C49 C 0.8725(5) 0.3944(4) 0.1647(4) 0.0605(17) Uani 1 1 d .
H49A H 0.8526 0.3313 0.1332 0.091 Uiso 1 1 calc R
H49B H 0.9195 0.4054 0.2254 0.091 Uiso 1 1 calc R
H49C H 0.9100 0.4304 0.1384 0.091 Uiso 1 1 calc R
C50 C 0.6489(7) 0.5992(5) 0.1026(6) 0.094(3) Uani 1 1 d .
H50A H 0.5954 0.6180 0.1203 0.141 Uiso 1 1 calc R
H50B H 0.6241 0.5843 0.0395 0.141 Uiso 1 1 calc R
H50C H 0.7165 0.6476 0.1302 0.141 Uiso 1 1 calc R
C51 C 0.5222(5) 0.3396(4) 0.1997(4) 0.0534(16) Uani 1 1 d .
H51A H 0.5559 0.3359 0.2585 0.080 Uiso 1 1 calc R
H51B H 0.4896 0.2796 0.1585 0.080 Uiso 1 1 calc R
H51C H 0.4670 0.3688 0.1969 0.080 Uiso 1 1 calc R
C52 C 0.4173(4) 0.1679(4) -0.0692(3) 0.0383(12) Uani 1 1 d .

loop_
_atom_site_aniso_label
_atom_site_aniso_U_11
_atom_site_aniso_U_22
_atom_site_aniso_U_33
_atom_site_aniso_U_23
_atom_site_aniso_U_13
_atom_site_aniso_U_12
Pd1 0.0306(2) 0.0323(2) 0.01779(19) 0.00476(15) 0.00500(16) 0.00917(16)
Pd2 0.0334(2) 0.0299(2) 0.01830(19) 0.00344(15) 0.00556(16) 0.01115(16)
O1 0.0280(17) 0.051(2) 0.0177(16) 0.0083(15) 0.0033(14) 0.0122(16)
O2 0.038(2) 0.053(2) 0.0271(19) 0.0110(16) 0.0142(16) 0.0175(17)
O3 0.046(2) 0.068(3) 0.0154(18) 0.0056(17) 0.0053(16) 0.019(2)
O4 0.0374(19) 0.0354(19) 0.0232(18) -0.0006(14) 0.0035(15) 0.0126(16)
O5 0.039(2) 0.046(2) 0.0188(17) -0.0008(15) 0.0023(15) 0.0195(17)
O6 0.042(2) 0.072(3) 0.0244(19) 0.0081(19) -0.0013(17) 0.023(2)
N1 0.041(2) 0.044(2) 0.023(2) 0.0123(18) 0.0155(19) 0.020(2)
N2 0.043(2) 0.042(2) 0.020(2) 0.0090(18) 0.0100(19) 0.018(2)
N3 0.032(2) 0.037(2) 0.021(2) 0.0050(17) 0.0063(18) 0.0117(18)
N4 0.036(2) 0.046(3) 0.024(2) 0.0076(19) 0.0103(19) 0.016(2)
N5 0.050(3) 0.038(2) 0.022(2) 0.0079(18) 0.014(2) 0.021(2)
N6 0.039(2) 0.033(2) 0.027(2) 0.0107(18) 0.0128(19) 0.0138(19)
N7 0.039(2) 0.035(2) 0.019(2) 0.0039(17) 0.0044(18) 0.0101(19)
N8 0.047(3) 0.041(2) 0.017(2) 0.0006(18) 0.0000(19) 0.022(2)
C1 0.045(3) 0.038(3) 0.047(3) 0.009(3) 0.013(3) 0.011(3)
C2 0.059(4) 0.042(3) 0.056(4) 0.022(3) 0.017(3) 0.023(3)
C3 0.046(3) 0.071(4) 0.042(3) 0.026(3) 0.022(3) 0.033(3)
C4 0.040(3) 0.060(4) 0.029(3) 0.008(3) 0.011(2) 0.019(3)
C5 0.046(3) 0.043(3) 0.030(3) 0.012(2) 0.024(2) 0.018(2)
C6 0.043(3) 0.040(3) 0.021(2) 0.006(2) 0.011(2) 0.018(2)
C7 0.065(4) 0.046(4) 0.084(5) 0.013(4) 0.008(4) 0.010(3)
C8 0.074(5) 0.106(6) 0.056(4) 0.039(4) 0.021(4) 0.060(5)
C9 0.070(4) 0.048(4) 0.053(4) 0.008(3) 0.027(3) 0.021(3)
C10 0.032(3) 0.039(3) 0.024(3) 0.007(2) 0.007(2) 0.008(2)
C11 0.054(4) 0.064(4) 0.031(3) 0.017(3) 0.019(3) 0.030(3)
C12 0.047(3) 0.063(4) 0.024(3) 0.017(3) 0.011(2) 0.025(3)
C13 0.034(3) 0.043(3) 0.025(3) 0.010(2) 0.007(2) 0.018(2)
C14 0.037(3) 0.030(2) 0.020(2) 0.0030(19) 0.007(2) 0.011(2)
C15 0.039(3) 0.062(4) 0.033(3) 0.014(3) 0.008(3) 0.024(3)
C16 0.032(3) 0.059(4) 0.034(3) 0.006(3) 0.005(3) 0.005(3)
C17 0.049(3) 0.037(3) 0.035(3) 0.002(2) 0.013(3) 0.005(3)
C18 0.062(4) 0.040(3) 0.060(4) 0.011(3) 0.022(4) 0.008(3)
C19 0.048(4) 0.060(4) 0.045(4) 0.022(3) 0.015(3) 0.007(3)
C20 0.046(3) 0.059(4) 0.032(3) 0.004(3) 0.016(3) 0.008(3)
C21 0.038(3) 0.047(3) 0.024(3) 0.006(2) 0.014(2) 0.014(2)
C22 0.026(3) 0.047(3) 0.031(3) 0.013(2) 0.010(2) 0.005(2)
C23 0.079(5) 0.052(4) 0.041(4) -0.001(3) 0.023(3) 0.021(3)
C24 0.099(6) 0.092(6) 0.066(5) 0.041(5) 0.031(5) 0.012(5)
C25 0.068(4) 0.064(4) 0.034(3) 0.005(3) 0.022(3) 0.028(3)
C26 0.038(3) 0.035(3) 0.027(3) 0.013(2) 0.005(2) 0.012(2)
C27 0.068(4) 0.041(3) 0.036(3) 0.010(2) 0.028(3) 0.027(3)
C28 0.087(5) 0.060(4) 0.066(5) 0.038(4) 0.053(4) 0.039(4)
C29 0.067(4) 0.083(5) 0.030(3) 0.022(3) 0.021(3) 0.054(4)
C30 0.048(4) 0.070(4) 0.033(3) 0.009(3) 0.017(3) 0.025(3)
C31 0.037(3) 0.053(3) 0.033(3) 0.011(2) 0.019(2) 0.024(3)
C32 0.045(3) 0.048(3) 0.028(3) 0.019(2) 0.022(2) 0.023(3)
C33 0.102(6) 0.045(4) 0.056(4) 0.008(3) 0.033(4) 0.010(4)
C34 0.122(7) 0.133(7) 0.039(4) 0.039(4) 0.044(4) 0.088(6)
C35 0.050(4) 0.067(4) 0.058(4) 0.009(3) 0.020(3) 0.002(3)
C36 0.035(3) 0.034(3) 0.021(2) 0.009(2) 0.008(2) 0.015(2)
C37 0.063(4) 0.055(4) 0.034(3) 0.017(3) 0.024(3) 0.041(3)
C38 0.064(4) 0.048(3) 0.036(3) 0.021(3) 0.024(3) 0.037(3)
C39 0.042(3) 0.034(3) 0.025(3) 0.009(2) 0.012(2) 0.013(2)
C40 0.029(3) 0.035(3) 0.027(3) 0.006(2) 0.001(2) 0.013(2)
C41 0.043(3) 0.048(3) 0.015(2) 0.003(2) 0.003(2) 0.018(3)
C42 0.055(3) 0.040(3) 0.016(2) -0.001(2) 0.001(2) 0.013(3)
C43 0.056(4) 0.039(3) 0.027(3) -0.003(2) 0.005(3) 0.009(3)
C44 0.073(4) 0.036(3) 0.042(3) 0.010(3) 0.013(3) 0.004(3)
C45 0.083(5) 0.036(3) 0.039(3) 0.009(3) 0.006(3) 0.023(3)
C46 0.066(4) 0.042(3) 0.038(3) -0.002(3) 0.006(3) 0.025(3)
C47 0.054(3) 0.034(3) 0.021(3) -0.003(2) 0.004(2) 0.016(3)
C48 0.053(3) 0.028(3) 0.017(2) -0.0005(19) 0.006(2) 0.014(2)
C49 0.055(4) 0.055(4) 0.061(4) 0.009(3) 0.019(3) 0.013(3)
C50 0.129(8) 0.074(6) 0.095(7) 0.044(5) 0.040(6) 0.052(5)
C51 0.061(4) 0.064(4) 0.033(3) 0.003(3) 0.017(3) 0.030(3)
C52 0.032(3) 0.047(3) 0.028(3) 0.009(2) 0.007(2) 0.006(2)

loop_
_atom_type_symbol
_atom_type_description
_atom_type_scat_dispersion_real
_atom_type_scat_dispersion_imag
_atom_type_scat_source
C C 0.0033 0.0016 'International Tables Vol C Tables 4.2.6.8 and 6.1.1.4'
H H 0.0000 0.0000 'International Tables Vol C Tables 4.2.6.8 and 6.1.1.4'
N N 0.0061 0.0033 'International Tables Vol C Tables 4.2.6.8 and 6.1.1.4'
O O 0.0106 0.0060 'International Tables Vol C Tables 4.2.6.8 and 6.1.1.4'
Pd Pd -0.9988 1.0072 'International Tables Vol C Tables 4.2.6.8 and 6.1.1.4'

loop_
_geom_angle_atom_site_label_1
_geom_angle_atom_site_label_2
_geom_angle_atom_site_label_3
_geom_angle
C10 Pd1 C14 84.9(2)
C10 Pd1 O1 105.44(18)
C14 Pd1 O1 169.49(17)
C10 Pd1 O2 169.94(17)
C14 Pd1 O2 104.63(17)
O1 Pd1 O2 64.96(14)
C10 Pd1 C26 137.09(19)
C14 Pd1 C26 137.50(19)
O1 Pd1 C26 32.01(15)
O2 Pd1 C26 33.08(15)
C36 Pd2 C40 85.25(19)
C36 Pd2 O5 169.81(16)
C40 Pd2 O5 104.08(17)
C36 Pd2 O4 105.81(17)
C40 Pd2 O4 168.74(17)
O5 Pd2 O4 64.74(13)
C36 Pd2 C52 137.74(19)
C40 Pd2 C52 136.49(19)
O5 Pd2 C52 32.54(15)
O4 Pd2 C52 32.28(15)
C26 O1 Pd1 91.2(3)
C26 O2 Pd1 89.9(3)
C52 O4 Pd2 90.3(3)
C52 O5 Pd2 90.7(3)
C10 N1 C11 110.1(4)
C10 N1 C6 126.5(4)
C11 N1 C6 123.3(4)
C10 N2 C12 110.9(4)
C10 N2 C13 121.7(4)
C12 N2 C13 127.3(4)
C14 N3 C15 110.6(4)
C14 N3 C13 122.9(4)
C15 N3 C13 126.5(4)
C14 N4 C16 110.1(4)
C14 N4 C22 126.6(4)
C16 N4 C22 123.0(4)
C36 N5 C37 110.9(4)
C36 N5 C32 125.2(4)
C37 N5 C32 123.9(4)
C36 N6 C38 111.8(4)
C36 N6 C39 123.2(4)
C38 N6 C39 124.9(4)
C40 N7 C41 111.2(4)
C40 N7 C39 123.0(4)
C41 N7 C39 125.8(4)
C40 N8 C42 109.5(4)
C40 N8 C48 125.1(4)
C42 N8 C48 125.0(4)
C6 C1 C2 117.1(5)
C6 C1 C7 120.9(5)
C2 C1 C7 121.9(5)
C3 C2 C1 122.2(6)
C2 C3 C4 119.1(5)
C2 C3 C8 120.4(6)
C4 C3 C8 120.5(6)
C5 C4 C3 121.2(5)
C6 C5 C4 117.9(5)
C6 C5 C9 121.8(5)
C4 C5 C9 120.3(5)
C1 C6 C5 122.5(5)
C1 C6 N1 118.9(5)
C5 C6 N1 118.5(5)
N1 C10 N2 104.4(4)
N1 C10 Pd1 130.8(4)
N2 C10 Pd1 124.7(4)
C12 C11 N1 107.1(5)
C11 C12 N2 107.5(5)
N3 C13 N2 108.4(4)
N3 C14 N4 105.2(4)
N3 C14 Pd1 124.3(4)
N4 C14 Pd1 130.5(4)
C16 C15 N3 107.5(5)
C15 C16 N4 106.6(5)
C18 C17 C22 118.6(5)
C18 C17 C23 120.8(6)
C22 C17 C23 120.6(5)
C17 C18 C19 121.2(6)
C20 C19 C18 117.4(6)
C20 C19 C24 122.5(6)
C18 C19 C24 120.1(6)
C19 C20 C21 124.0(5)
C22 C21 C20 116.0(5)
C22 C21 C25 121.7(5)
C20 C21 C25 122.3(5)
C17 C22 C21 122.8(5)
C17 C22 N4 119.1(5)
C21 C22 N4 118.1(5)
O3 C26 O1 125.0(5)
O3 C26 O2 121.5(5)
O1 C26 O2 113.5(4)
O3 C26 Pd1 174.9(4)
O1 C26 Pd1 56.8(2)
O2 C26 Pd1 57.0(2)
C32 C27 C28 117.9(6)
C32 C27 C33 122.2(5)
C28 C27 C33 119.9(6)
C27 C28 C29 120.9(6)
C30 C29 C28 118.5(6)
C30 C29 C34 120.5(6)
C28 C29 C34 120.9(7)
C29 C30 C31 122.9(6)
C30 C31 C32 116.9(5)
C30 C31 C35 121.9(5)
C32 C31 C35 121.3(5)
C27 C32 C31 123.0(5)
C27 C32 N5 119.7(5)
C31 C32 N5 117.3(5)
N5 C36 N6 104.2(4)
N5 C36 Pd2 131.4(4)
N6 C36 Pd2 124.4(3)
C38 C37 N5 107.0(5)
C37 C38 N6 106.0(5)
N7 C39 N6 109.1(4)
N7 C40 N8 104.9(4)
N7 C40 Pd2 124.8(3)
N8 C40 Pd2 130.3(4)
C42 C41 N7 106.9(5)
C41 C42 N8 107.6(4)
C48 C43 C44 117.4(6)
C48 C43 C49 122.0(5)
C44 C43 C49 120.7(6)
C45 C44 C43 122.6(6)
C44 C45 C46 118.3(6)
C44 C45 C50 121.0(7)
C46 C45 C50 120.7(7)
C45 C46 C47 121.8(6)
C48 C47 C46 116.7(6)
C48 C47 C51 123.2(5)
C46 C47 C51 120.1(5)
C43 C48 C47 123.2(5)
C43 C48 N8 118.3(5)
C47 C48 N8 118.5(5)
O6 C52 O4 123.3(5)
O6 C52 O5 122.7(5)
O4 C52 O5 114.0(4)
O6 C52 Pd2 176.9(4)
O4 C52 Pd2 57.4(2)
O5 C52 Pd2 56.7(2)

loop_
_geom_bond_atom_site_label_1
_geom_bond_atom_site_label_2
_geom_bond_distance
Pd1 C10 1.980(5)
Pd1 C14 1.986(5)
Pd1 O1 2.064(3)
Pd1 O2 2.069(4)
Pd1 C26 2.466(5)
Pd2 C36 1.981(5)
Pd2 C40 1.988(5)
Pd2 O5 2.051(3)
Pd2 O4 2.067(3)
Pd2 C52 2.453(5)
O1 C26 1.307(6)
O2 C26 1.346(6)
O3 C26 1.244(6)
O4 C52 1.310(6)
O5 C52 1.319(6)
O6 C52 1.250(6)
N1 C10 1.363(6)
N1 C11 1.405(7)
N1 C6 1.446(6)
N2 C10 1.368(6)
N2 C12 1.379(7)
N2 C13 1.455(6)
N3 C14 1.352(6)
N3 C15 1.393(6)
N3 C13 1.451(6)
N4 C14 1.360(6)
N4 C16 1.408(7)
N4 C22 1.460(7)
N5 C36 1.350(6)
N5 C37 1.394(6)
N5 C32 1.470(6)
N6 C36 1.350(6)
N6 C38 1.387(6)
N6 C39 1.475(6)
N7 C40 1.350(6)
N7 C41 1.386(6)
N7 C39 1.456(6)
N8 C40 1.363(6)
N8 C42 1.404(6)
N8 C48 1.455(6)
C1 C6 1.392(7)
C1 C2 1.406(8)
C1 C7 1.509(8)
C2 C3 1.366(8)
C3 C4 1.397(8)
C3 C8 1.522(8)
C4 C5 1.396(7)
C5 C6 1.393(7)
C5 C9 1.512(8)
C11 C12 1.329(8)
C15 C16 1.332(8)
C17 C18 1.371(8)
C17 C22 1.395(7)
C17 C23 1.523(8)
C18 C19 1.431(9)
C19 C20 1.363(8)
C19 C24 1.513(9)
C20 C21 1.404(8)
C21 C22 1.398(7)
C21 C25 1.487(8)
C27 C32 1.375(8)
C27 C28 1.395(8)
C27 C33 1.518(8)
C28 C29 1.406(9)
C29 C30 1.365(9)
C29 C34 1.531(8)
C30 C31 1.383(8)
C31 C32 1.398(7)
C31 C35 1.505(8)
C37 C38 1.341(7)
C41 C42 1.325(7)
C43 C48 1.389(8)
C43 C44 1.391(8)
C43 C49 1.513(8)
C44 C45 1.388(9)
C45 C46 1.391(9)
C45 C50 1.508(9)
C46 C47 1.415(8)
C47 C48 1.397(7)
C47 C51 1.480(8)

loop_
_geom_torsion_atom_site_label_1
_geom_torsion_atom_site_label_2
_geom_torsion_atom_site_label_3
_geom_torsion_atom_site_label_4
_geom_torsion
C10 Pd1 O1 C26 172.6(3)
C14 Pd1 O1 C26 3.6(11)
O2 Pd1 O1 C26 -4.2(3)
C10 Pd1 O2 C26 -13.8(11)
C14 Pd1 O2 C26 -174.5(3)
O1 Pd1 O2 C26 4.0(3)
C36 Pd2 O4 C52 172.8(3)
C40 Pd2 O4 C52 4.1(10)
O5 Pd2 O4 C52 -3.1(3)
C36 Pd2 O5 C52 -19.6(11)
C40 Pd2 O5 C52 -175.4(3)
O4 Pd2 O5 C52 3.1(3)
C6 C1 C2 C3 -0.9(9)
C7 C1 C2 C3 176.7(6)
C1 C2 C3 C4 2.6(9)
C1 C2 C3 C8 -175.8(6)
C2 C3 C4 C5 -2.3(8)
C8 C3 C4 C5 176.1(5)
C3 C4 C5 C6 0.3(8)
C3 C4 C5 C9 -179.6(5)
C2 C1 C6 C5 -1.2(8)
C7 C1 C6 C5 -178.9(6)
C2 C1 C6 N1 175.6(5)
C7 C1 C6 N1 -2.1(8)
C4 C5 C6 C1 1.5(8)
C9 C5 C6 C1 -178.6(5)
C4 C5 C6 N1 -175.3(4)
C9 C5 C6 N1 4.6(7)
C10 N1 C6 C1 99.4(6)
C11 N1 C6 C1 -84.8(7)
C10 N1 C6 C5 -83.7(6)
C11 N1 C6 C5 92.2(6)
C11 N1 C10 N2 0.6(6)
C6 N1 C10 N2 176.9(4)
C11 N1 C10 Pd1 176.2(4)
C6 N1 C10 Pd1 -7.5(8)
C12 N2 C10 N1 0.0(6)
C13 N2 C10 N1 -177.4(4)
C12 N2 C10 Pd1 -176.0(4)
C13 N2 C10 Pd1 6.6(7)
C14 Pd1 C10 N1 -142.6(5)
O1 Pd1 C10 N1 39.4(5)
O2 Pd1 C10 N1 56.1(13)
C26 Pd1 C10 N1 45.1(6)
C14 Pd1 C10 N2 32.2(4)
O1 Pd1 C10 N2 -145.8(4)
O2 Pd1 C10 N2 -129.0(9)
C26 Pd1 C10 N2 -140.1(4)
C10 N1 C11 C12 -1.0(6)
C6 N1 C11 C12 -177.4(5)
N1 C11 C12 N2 0.9(7)
C10 N2 C12 C11 -0.6(7)
C13 N2 C12 C11 176.6(5)
C14 N3 C13 N2 47.6(6)
C15 N3 C13 N2 -131.2(5)
C10 N2 C13 N3 -52.6(6)
C12 N2 C13 N3 130.5(5)
C15 N3 C14 N4 -0.2(5)
C13 N3 C14 N4 -179.1(4)
C15 N3 C14 Pd1 -178.1(4)
C13 N3 C14 Pd1 2.9(6)
C16 N4 C14 N3 1.1(5)
C22 N4 C14 N3 174.7(4)
C16 N4 C14 Pd1 178.9(4)
C22 N4 C14 Pd1 -7.6(7)
C10 Pd1 C14 N3 -37.0(4)
O1 Pd1 C14 N3 132.3(8)
O2 Pd1 C14 N3 139.6(4)
C26 Pd1 C14 N3 135.2(4)
C10 Pd1 C14 N4 145.5(5)
O1 Pd1 C14 N4 -45.1(12)
O2 Pd1 C14 N4 -37.8(5)
C26 Pd1 C14 N4 -42.2(6)
C14 N3 C15 C16 -0.9(6)
C13 N3 C15 C16 178.0(5)
N3 C15 C16 N4 1.5(6)
C14 N4 C16 C15 -1.7(6)
C22 N4 C16 C15 -175.5(5)
C22 C17 C18 C19 1.1(9)
C23 C17 C18 C19 -177.5(6)
C17 C18 C19 C20 -0.9(9)
C17 C18 C19 C24 179.6(6)
C18 C19 C20 C21 0.9(9)
C24 C19 C20 C21 -179.6(6)
C19 C20 C21 C22 -1.1(9)
C19 C20 C21 C25 178.7(6)
C18 C17 C22 C21 -1.4(8)
C23 C17 C22 C21 177.2(5)
C18 C17 C22 N4 -179.6(5)
C23 C17 C22 N4 -1.0(8)
C20 C21 C22 C17 1.3(8)
C25 C21 C22 C17 -178.5(5)
C20 C21 C22 N4 179.6(4)
C25 C21 C22 N4 -0.2(8)
C14 N4 C22 C17 -90.0(6)
C16 N4 C22 C17 82.8(6)
C14 N4 C22 C21 91.7(6)
C16 N4 C22 C21 -95.5(6)
Pd1 O1 C26 O3 -174.2(5)
Pd1 O1 C26 O2 6.3(4)
Pd1 O2 C26 O3 174.2(5)
Pd1 O2 C26 O1 -6.3(4)
C10 Pd1 C26 O3 102(5)
C14 Pd1 C26 O3 -66(5)
O1 Pd1 C26 O3 113(5)
O2 Pd1 C26 O3 -74(5)
C10 Pd1 C26 O1 -10.4(4)
C14 Pd1 C26 O1 -179.0(3)
O2 Pd1 C26 O1 173.1(5)
C10 Pd1 C26 O2 176.5(3)
C14 Pd1 C26 O2 7.9(4)
O1 Pd1 C26 O2 -173.1(5)
C32 C27 C28 C29 0.0(9)
C33 C27 C28 C29 178.9(6)
C27 C28 C29 C30 0.3(9)
C27 C28 C29 C34 -176.8(5)
C28 C29 C30 C31 -0.4(9)
C34 C29 C30 C31 176.6(5)
C29 C30 C31 C32 0.3(8)
C29 C30 C31 C35 -179.1(6)
C28 C27 C32 C31 -0.1(8)
C33 C27 C32 C31 -179.0(5)
C28 C27 C32 N5 176.8(5)
C33 C27 C32 N5 -2.1(8)
C30 C31 C32 C27 0.0(8)
C35 C31 C32 C27 179.4(5)
C30 C31 C32 N5 -177.0(5)
C35 C31 C32 N5 2.4(7)
C36 N5 C32 C27 84.8(7)
C37 N5 C32 C27 -96.1(6)
C36 N5 C32 C31 -98.2(6)
C37 N5 C32 C31 81.0(6)
C37 N5 C36 N6 0.6(6)
C32 N5 C36 N6 179.9(4)
C37 N5 C36 Pd2 179.4(4)
C32 N5 C36 Pd2 -1.4(8)
C38 N6 C36 N5 -0.1(6)
C39 N6 C36 N5 -178.8(4)
C38 N6 C36 Pd2 -178.9(4)
C39 N6 C36 Pd2 2.4(6)
C40 Pd2 C36 N5 -144.8(5)
O5 Pd2 C36 N5 58.7(12)
O4 Pd2 C36 N5 37.4(5)
C52 Pd2 C36 N5 43.1(6)
C40 Pd2 C36 N6 33.7(4)
O5 Pd2 C36 N6 -122.8(9)
O4 Pd2 C36 N6 -144.1(4)
C52 Pd2 C36 N6 -138.4(4)
C36 N5 C37 C38 -1.0(6)
C32 N5 C37 C38 179.8(5)
N5 C37 C38 N6 0.8(6)
C36 N6 C38 C37 -0.5(6)
C39 N6 C38 C37 178.2(5)
C40 N7 C39 N6 44.9(6)
C41 N7 C39 N6 -133.4(5)
C36 N6 C39 N7 -48.0(6)
C38 N6 C39 N7 133.5(5)
C41 N7 C40 N8 -0.4(6)
C39 N7 C40 N8 -179.0(4)
C41 N7 C40 Pd2 -178.6(4)
C39 N7 C40 Pd2 2.9(7)
C42 N8 C40 N7 -0.6(6)
C48 N8 C40 N7 171.7(5)
C42 N8 C40 Pd2 177.4(4)
C48 N8 C40 Pd2 -10.3(8)
C36 Pd2 C40 N7 -36.7(4)
O5 Pd2 C40 N7 139.2(4)
O4 Pd2 C40 N7 132.4(8)
C52 Pd2 C40 N7 135.6(4)
C36 Pd2 C40 N8 145.7(5)
O5 Pd2 C40 N8 -38.5(5)
O4 Pd2 C40 N8 -45.2(12)
C52 Pd2 C40 N8 -42.0(6)
C40 N7 C41 C42 1.3(6)
C39 N7 C41 C42 179.9(5)
N7 C41 C42 N8 -1.6(6)
C40 N8 C42 C41 1.4(7)
C48 N8 C42 C41 -170.9(5)
C48 C43 C44 C45 0.4(8)
C49 C43 C44 C45 180.0(6)
C43 C44 C45 C46 -0.8(9)
C43 C44 C45 C50 -179.8(6)
C44 C45 C46 C47 2.1(9)
C50 C45 C46 C47 -178.9(6)
C45 C46 C47 C48 -2.9(8)
C45 C46 C47 C51 178.5(5)
C44 C43 C48 C47 -1.2(8)
C49 C43 C48 C47 179.1(5)
C44 C43 C48 N8 -179.0(4)
C49 C43 C48 N8 1.4(7)
C46 C47 C48 C43 2.5(7)
C51 C47 C48 C43 -179.0(5)
C46 C47 C48 N8 -179.8(4)
C51 C47 C48 N8 -1.3(7)
C40 N8 C48 C43 -90.0(6)
C42 N8 C48 C43 81.1(6)
C40 N8 C48 C47 92.2(6)
C42 N8 C48 C47 -96.7(6)
Pd2 O4 C52 O6 -176.4(5)
Pd2 O4 C52 O5 4.8(4)
Pd2 O5 C52 O6 176.4(5)
Pd2 O5 C52 O4 -4.9(5)
C36 Pd2 C52 O6 95(8)
C40 Pd2 C52 O6 -73(8)
O5 Pd2 C52 O6 -80(8)
O4 Pd2 C52 O6 105(8)
C36 Pd2 C52 O4 -10.3(4)
C40 Pd2 C52 O4 -178.8(3)
O5 Pd2 C52 O4 174.7(5)
C36 Pd2 C52 O5 174.9(3)
C40 Pd2 C52 O5 6.4(4)
O4 Pd2 C52 O5 -174.7(5)

loop_
_platon_squeeze_void_nr
_platon_squeeze_void_average_x
_platon_squeeze_void_average_y
_platon_squeeze_void_average_z
_platon_squeeze_void_volume
_platon_squeeze_void_count_electrons
1 0.000 -0.027 -0.003 1243.6 231.4
2 0.340 0.970 0.684 8.2 -1.6
3 0.660 0.030 0.315 8.1 -1.6
